data_8103375
loop_
_publ_author_name
'Weijun Liu'
'Congbin Fan'
'Seik Weng Ng'

_publ_section_title
;
 Crystal structure of
 1-(2-methoxyphenyl)-2-(1,2-dimethylindol-3-yl)-3,3,4,4,5,5-hexafluoro-
 cyclopent-1-ene, C22H17F6NO
;
_journal_issue 2
_journal_name_full 'Zeitschrift f\"ur Kristallographie - New Crystal Structures'
_journal_page_first 263
_journal_volume 227
_journal_year 2012
_chemical_formula_sum 'C22 H17 F6 N O'
_chemical_formula_weight 425.37
_chemical_name_systematic
; 
 1-(2-methoxylphenyl)-2-
(1,2-dimethyl-3-indolyl)-3,3,4,4,5,5-hexafluoro-
cyclopent-1-ene 
;
_space_group_IT_number 2
_symmetry_space_group_name_Hall '-P 1'
_symmetry_space_group_name_H-M 'P -1'
_atom_sites_solution_hydrogens geom
_atom_sites_solution_primary direct
_atom_sites_solution_secondary difmap
_audit_creation_method SHELXL-97
_cell_angle_alpha 92.029(1)
_cell_angle_beta 111.222(1)
_cell_angle_gamma 109.585(1)
_cell_formula_units_Z 2
_cell_length_a 8.9012(7)
_cell_length_b 10.8414(9)
_cell_length_c 11.8312(10)
_cell_measurement_reflns_used 3689
_cell_measurement_temperature 296(2)
_cell_measurement_theta_max 28.21
_cell_measurement_theta_min 2.50
_cell_volume 986.63(14)
_computing_cell_refinement 'Bruker SAINT'
_computing_data_collection 'Bruker APEX2'
_computing_data_reduction 'Bruker SAINT'
_computing_molecular_graphics 'Bruker SHELXTL'
_computing_publication_material 'Bruker SHELXTL'
_computing_structure_refinement 'SHELXL-97 (Sheldrick, 2008)'
_computing_structure_solution 'SHELXS-97 (Sheldrick, 2008)'
_diffrn_ambient_temperature 296(2)
_diffrn_measured_fraction_theta_full 0.980
_diffrn_measured_fraction_theta_max 0.980
_diffrn_measurement_device_type 'Bruker APEX-II CCD'
_diffrn_measurement_method '\f and \w scans'
_diffrn_radiation_monochromator graphite
_diffrn_radiation_source 'fine-focus sealed tube'
_diffrn_radiation_type MoK\a
_diffrn_radiation_wavelength 0.71073
_diffrn_reflns_av_R_equivalents 0.0152
_diffrn_reflns_av_sigmaI/netI 0.0213
_diffrn_reflns_limit_h_max 9
_diffrn_reflns_limit_h_min -11
_diffrn_reflns_limit_k_max 14
_diffrn_reflns_limit_k_min -14
_diffrn_reflns_limit_l_max 15
_diffrn_reflns_limit_l_min -15
_diffrn_reflns_number 8930
_diffrn_reflns_theta_full 27.50
_diffrn_reflns_theta_max 27.50
_diffrn_reflns_theta_min 2.50
_exptl_absorpt_coefficient_mu 0.127
_exptl_absorpt_correction_T_max 0.9630
_exptl_absorpt_correction_T_min 0.9582
_exptl_absorpt_correction_type multi-scan
_exptl_absorpt_process_details sadabs
_exptl_crystal_colour yellow
_exptl_crystal_density_diffrn 1.432
_exptl_crystal_density_method 'not measured'
_exptl_crystal_description block
_exptl_crystal_F_000 436
_exptl_crystal_size_max 0.34
_exptl_crystal_size_mid 0.32
_exptl_crystal_size_min 0.30
_refine_diff_density_max 0.535
_refine_diff_density_min -0.341
_refine_diff_density_rms 0.048
_refine_ls_extinction_method none
_refine_ls_goodness_of_fit_ref 1.020
_refine_ls_hydrogen_treatment mixed
_refine_ls_matrix_type full
_refine_ls_number_parameters 274
_refine_ls_number_reflns 4455
_refine_ls_number_restraints 0
_refine_ls_restrained_S_all 1.020
_refine_ls_R_factor_all 0.0773
_refine_ls_R_factor_gt 0.0559
_refine_ls_shift/su_max 0.000
_refine_ls_shift/su_mean 0.000
_refine_ls_structure_factor_coef Fsqd
_refine_ls_weighting_details 'calc w=1/[\s^2^(Fo^2^)+(0.0885P)^2^+0.3636P] where P=(Fo^2^+2Fc^2^)/3'
_refine_ls_weighting_scheme calc
_refine_ls_wR_factor_gt 0.1573
_refine_ls_wR_factor_ref 0.1825
_reflns_number_gt 3086
_reflns_number_total 4455
_reflns_threshold_expression >2sigma(I)
_cod_data_source_file 1267-3737.cff
_cod_data_source_block a
_cod_database_code 8103375

loop_
_symmetry_equiv_pos_as_xyz
'x, y, z'
'-x, -y, -z'

loop_
_atom_site_label
_atom_site_type_symbol
_atom_site_fract_x
_atom_site_fract_y
_atom_site_fract_z
_atom_site_U_iso_or_equiv
_atom_site_adp_type
_atom_site_occupancy
_atom_site_symmetry_multiplicity
_atom_site_calc_flag
_atom_site_refinement_flags
F1 F 0.9641(2) 0.96572(15) 0.23267(18) 0.0898(5) Uani 1 1 d .
F2 F 0.8621(2) 0.7865(2) 0.10344(16) 0.0936(5) Uani 1 1 d .
F3 F 1.1700(2) 0.8573(2) 0.3593(2) 0.1289(8) Uani 1 1 d .
F4 F 0.9909(3) 0.6608(2) 0.2616(2) 0.1163(7) Uani 1 1 d .
F5 F 1.0237(2) 0.8542(2) 0.51044(18) 0.1168(7) Uani 1 1 d .
F6 F 0.9338(2) 0.64196(19) 0.45326(19) 0.1053(6) Uani 1 1 d .
O1 O 0.4120(2) 0.56322(16) 0.22461(16) 0.0660(4) Uani 1 1 d .
N1 N 0.3638(2) 0.90130(18) 0.08907(18) 0.0576(5) Uani 1 1 d .
C1 C 0.4705(3) 0.7607(2) 0.0304(2) 0.0522(5) Uani 1 1 d .
C2 C 0.4696(3) 0.6645(2) -0.0523(2) 0.0633(6) Uani 1 1 d .
H2 H 0.5524 0.6258 -0.0273 0.076 Uiso 1 1 calc R
C3 C 0.3456(4) 0.6279(3) -0.1702(2) 0.0763(7) Uani 1 1 d .
H3 H 0.3446 0.5639 -0.2252 0.092 Uiso 1 1 calc R
C4 C 0.2208(4) 0.6853(3) -0.2088(2) 0.0833(8) Uani 1 1 d .
H4 H 0.1391 0.6598 -0.2898 0.100 Uiso 1 1 calc R
C5 C 0.2157(3) 0.7781(3) -0.1306(2) 0.0727(7) Uani 1 1 d .
H5 H 0.1315 0.8154 -0.1569 0.087 Uiso 1 1 calc R
C6 C 0.3411(3) 0.8153(2) -0.0098(2) 0.0562(5) Uani 1 1 d .
C7 C 0.5721(3) 0.8187(2) 0.15807(19) 0.0503(5) Uani 1 1 d .
C8 C 0.5033(3) 0.9031(2) 0.1907(2) 0.0527(5) Uani 1 1 d .
C9 C 0.7225(2) 0.7939(2) 0.2415(2) 0.0508(5) Uani 1 1 d .
C10 C 0.8856(3) 0.8312(2) 0.2179(2) 0.0625(6) Uani 1 1 d .
C11 C 1.0040(3) 0.7795(3) 0.3154(3) 0.0759(7) Uani 1 1 d .
C12 C 0.9271(3) 0.7547(2) 0.4113(2) 0.0697(7) Uani 1 1 d .
C13 C 0.7453(3) 0.7502(2) 0.3488(2) 0.0532(5) Uani 1 1 d .
C14 C 0.6197(3) 0.7064(2) 0.4079(2) 0.0560(5) Uani 1 1 d .
C15 C 0.6683(4) 0.7558(3) 0.5315(2) 0.0740(7) Uani 1 1 d .
H15 H 0.7813 0.8149 0.5775 0.089 Uiso 1 1 calc R
C16 C 0.5500(5) 0.7180(3) 0.5865(3) 0.0870(9) Uani 1 1 d .
H16 H 0.5834 0.7517 0.6690 0.104 Uiso 1 1 calc R
C17 C 0.3847(5) 0.6312(3) 0.5192(3) 0.0843(8) Uani 1 1 d .
H17 H 0.3051 0.6073 0.5559 0.101 Uiso 1 1 calc R
C18 C 0.4513(3) 0.6150(2) 0.3423(2) 0.0559(5) Uani 1 1 d .
C19 C 0.3341(4) 0.5789(3) 0.3991(3) 0.0715(7) Uani 1 1 d .
H19 H 0.2211 0.5190 0.3548 0.086 Uiso 1 1 calc R
C20 C 0.2356(4) 0.4918(4) 0.1461(3) 0.1023(11) Uani 1 1 d .
H20A H 0.1924 0.4105 0.1742 0.153 Uiso 1 1 calc R
H20B H 0.2262 0.4716 0.0636 0.153 Uiso 1 1 calc R
H20C H 0.1685 0.5448 0.1472 0.153 Uiso 1 1 calc R
C21 C 0.5606(3) 0.9885(3) 0.3113(2) 0.0688(6) Uani 1 1 d .
H21A H 0.6644 0.9812 0.3689 0.103 Uiso 1 1 calc R
H21B H 0.4708 0.9599 0.3421 0.103 Uiso 1 1 calc R
H21C H 0.5836 1.0794 0.3006 0.103 Uiso 1 1 calc R
C22 C 0.2608(3) 0.9823(3) 0.0835(3) 0.0765(7) Uani 1 1 d .
H22A H 0.1470 0.9388 0.0195 0.115 Uiso 1 1 calc R
H22B H 0.3162 1.0676 0.0663 0.115 Uiso 1 1 calc R
H22C H 0.2512 0.9938 0.1611 0.115 Uiso 1 1 calc R

loop_
_atom_site_aniso_label
_atom_site_aniso_U_11
_atom_site_aniso_U_22
_atom_site_aniso_U_33
_atom_site_aniso_U_23
_atom_site_aniso_U_13
_atom_site_aniso_U_12
F1 0.0620(9) 0.0741(10) 0.1391(15) 0.0416(10) 0.0493(9) 0.0200(7)
F2 0.0632(9) 0.1369(15) 0.0913(11) 0.0123(10) 0.0417(8) 0.0391(10)
F3 0.0372(8) 0.166(2) 0.1550(18) 0.0668(16) 0.0233(9) 0.0169(10)
F4 0.1182(16) 0.1157(15) 0.1646(19) 0.0448(14) 0.0754(15) 0.0797(13)
F5 0.0609(10) 0.1373(17) 0.0960(13) -0.0186(12) -0.0027(9) 0.0106(10)
F6 0.0724(10) 0.1115(13) 0.1439(16) 0.0737(12) 0.0372(10) 0.0497(10)
O1 0.0477(8) 0.0683(10) 0.0755(11) 0.0019(8) 0.0280(8) 0.0109(7)
N1 0.0443(9) 0.0617(11) 0.0735(12) 0.0207(9) 0.0259(8) 0.0240(8)
C1 0.0452(11) 0.0552(11) 0.0592(12) 0.0172(9) 0.0247(9) 0.0175(9)
C2 0.0608(13) 0.0649(14) 0.0667(14) 0.0138(11) 0.0299(11) 0.0211(11)
C3 0.0775(17) 0.0787(17) 0.0645(15) 0.0082(13) 0.0291(13) 0.0189(14)
C4 0.0720(17) 0.097(2) 0.0564(14) 0.0143(14) 0.0151(12) 0.0128(15)
C5 0.0525(13) 0.0870(18) 0.0730(16) 0.0302(14) 0.0183(11) 0.0249(12)
C6 0.0430(11) 0.0620(13) 0.0626(13) 0.0222(10) 0.0227(9) 0.0156(9)
C7 0.0404(10) 0.0537(11) 0.0586(12) 0.0138(9) 0.0223(9) 0.0166(8)
C8 0.0411(10) 0.0529(11) 0.0661(12) 0.0155(9) 0.0246(9) 0.0161(9)
C9 0.0391(10) 0.0504(11) 0.0617(12) 0.0092(9) 0.0200(9) 0.0154(8)
C10 0.0461(12) 0.0666(14) 0.0767(15) 0.0141(11) 0.0279(11) 0.0193(10)
C11 0.0421(12) 0.0782(17) 0.108(2) 0.0262(15) 0.0262(12) 0.0265(11)
C12 0.0461(12) 0.0668(14) 0.0760(15) 0.0162(12) 0.0061(11) 0.0165(11)
C13 0.0429(10) 0.0482(11) 0.0617(12) 0.0076(9) 0.0154(9) 0.0150(8)
C14 0.0597(13) 0.0528(11) 0.0626(13) 0.0176(10) 0.0268(10) 0.0260(10)
C15 0.0876(19) 0.0692(15) 0.0646(15) 0.0137(12) 0.0277(13) 0.0310(14)
C16 0.130(3) 0.090(2) 0.0713(17) 0.0238(15) 0.0557(19) 0.059(2)
C17 0.106(2) 0.093(2) 0.096(2) 0.0385(17) 0.068(2) 0.0553(19)
C18 0.0576(12) 0.0521(11) 0.0699(14) 0.0164(10) 0.0323(11) 0.0264(10)
C19 0.0695(15) 0.0734(16) 0.0957(19) 0.0301(14) 0.0496(14) 0.0357(13)
C20 0.0520(15) 0.118(3) 0.105(2) -0.020(2) 0.0254(15) 0.0040(16)
C21 0.0617(14) 0.0650(14) 0.0811(16) 0.0056(12) 0.0312(12) 0.0232(11)
C22 0.0646(15) 0.0878(18) 0.102(2) 0.0360(15) 0.0420(14) 0.0470(14)

loop_
_atom_type_symbol
_atom_type_description
_atom_type_scat_dispersion_real
_atom_type_scat_dispersion_imag
_atom_type_scat_source
C C 0.0033 0.0016 'International Tables Vol C Tables 4.2.6.8 and 6.1.1.4'
H H 0.0000 0.0000 'International Tables Vol C Tables 4.2.6.8 and 6.1.1.4'
N N 0.0061 0.0033 'International Tables Vol C Tables 4.2.6.8 and 6.1.1.4'
O O 0.0106 0.0060 'International Tables Vol C Tables 4.2.6.8 and 6.1.1.4'
F F 0.0171 0.0103 'International Tables Vol C Tables 4.2.6.8 and 6.1.1.4'

loop_
_geom_angle_atom_site_label_1
_geom_angle_atom_site_label_2
_geom_angle_atom_site_label_3
_geom_angle
C18 O1 C20 118.8(2)
C8 N1 C6 109.52(17)
C8 N1 C22 125.7(2)
C6 N1 C22 124.7(2)
C2 C1 C6 118.8(2)
C2 C1 C7 135.0(2)
C6 C1 C7 106.07(19)
C3 C2 C1 119.4(2)
C3 C2 H2 120.3
C1 C2 H2 120.3
C2 C3 C4 120.9(3)
C2 C3 H3 119.6
C4 C3 H3 119.6
C5 C4 C3 121.6(2)
C5 C4 H4 119.2
C3 C4 H4 119.2
C4 C5 C6 117.9(2)
C4 C5 H5 121.0
C6 C5 H5 121.0
N1 C6 C5 130.7(2)
N1 C6 C1 107.88(18)
C5 C6 C1 121.4(2)
C8 C7 C1 107.98(18)
C8 C7 C9 124.8(2)
C1 C7 C9 127.19(19)
C7 C8 N1 108.55(19)
C7 C8 C21 129.7(2)
N1 C8 C21 121.74(19)
C13 C9 C7 128.60(19)
C13 C9 C10 110.85(19)
C7 C9 C10 120.29(19)
F2 C10 F1 104.1(2)
F2 C10 C9 114.90(19)
F1 C10 C9 111.24(19)
F2 C10 C11 112.6(2)
F1 C10 C11 109.1(2)
C9 C10 C11 104.96(19)
F3 C11 F4 106.5(2)
F3 C11 C12 114.6(3)
F4 C11 C12 108.8(2)
F3 C11 C10 114.2(2)
F4 C11 C10 107.6(2)
C12 C11 C10 104.89(19)
F6 C12 F5 106.0(2)
F6 C12 C13 113.1(2)
F5 C12 C13 112.1(2)
F6 C12 C11 111.0(2)
F5 C12 C11 109.4(2)
C13 C12 C11 105.35(19)
C9 C13 C14 128.45(19)
C9 C13 C12 110.7(2)
C14 C13 C12 120.8(2)
C18 C14 C15 118.3(2)
C18 C14 C13 121.2(2)
C15 C14 C13 120.4(2)
C16 C15 C14 120.7(3)
C16 C15 H15 119.6
C14 C15 H15 119.6
C17 C16 C15 119.7(3)
C17 C16 H16 120.2
C15 C16 H16 120.2
C16 C17 C19 121.0(3)
C16 C17 H17 119.5
C19 C17 H17 119.5
O1 C18 C14 116.61(19)
O1 C18 C19 123.4(2)
C14 C18 C19 120.0(2)
C17 C19 C18 120.2(3)
C17 C19 H19 119.9
C18 C19 H19 119.9
O1 C20 H20A 109.5
O1 C20 H20B 109.5
H20A C20 H20B 109.5
O1 C20 H20C 109.5
H20A C20 H20C 109.5
H20B C20 H20C 109.5
C8 C21 H21A 109.5
C8 C21 H21B 109.5
H21A C21 H21B 109.5
C8 C21 H21C 109.5
H21A C21 H21C 109.5
H21B C21 H21C 109.5
N1 C22 H22A 109.5
N1 C22 H22B 109.5
H22A C22 H22B 109.5
N1 C22 H22C 109.5
H22A C22 H22C 109.5
H22B C22 H22C 109.5

loop_
_geom_bond_atom_site_label_1
_geom_bond_atom_site_label_2
_geom_bond_distance
F1 C10 1.363(3)
F2 C10 1.339(3)
F3 C11 1.320(3)
F4 C11 1.366(3)
F5 C12 1.356(3)
F6 C12 1.347(3)
O1 C18 1.355(3)
O1 C20 1.417(3)
N1 C8 1.374(3)
N1 C6 1.379(3)
N1 C22 1.455(3)
C1 C2 1.401(3)
C1 C6 1.409(3)
C1 C7 1.435(3)
C2 C3 1.369(4)
C2 H2 0.9300
C3 C4 1.396(4)
C3 H3 0.9300
C4 C5 1.366(4)
C4 H4 0.9300
C5 C6 1.398(3)
C5 H5 0.9300
C7 C8 1.373(3)
C7 C9 1.464(3)
C8 C21 1.488(3)
C9 C13 1.340(3)
C9 C10 1.502(3)
C10 C11 1.522(4)
C11 C12 1.512(4)
C12 C13 1.499(3)
C13 C14 1.483(3)
C14 C18 1.392(3)
C14 C15 1.394(3)
C15 C16 1.389(4)
C15 H15 0.9300
C16 C17 1.362(5)
C16 H16 0.9300
C17 C19 1.361(4)
C17 H17 0.9300
C18 C19 1.395(3)
C19 H19 0.9300
C20 H20A 0.9600
C20 H20B 0.9600
C20 H20C 0.9600
C21 H21A 0.9600
C21 H21B 0.9600
C21 H21C 0.9600
C22 H22A 0.9600
C22 H22B 0.9600
C22 H22C 0.9600

loop_
_geom_torsion_atom_site_label_1
_geom_torsion_atom_site_label_2
_geom_torsion_atom_site_label_3
_geom_torsion_atom_site_label_4
_geom_torsion
C6 C1 C2 C3 1.2(3)
C7 C1 C2 C3 177.1(2)
C1 C2 C3 C4 0.1(4)
C2 C3 C4 C5 -1.0(4)
C3 C4 C5 C6 0.6(4)
C8 N1 C6 C5 178.3(2)
C22 N1 C6 C5 -4.7(4)
C8 N1 C6 C1 0.0(2)
C22 N1 C6 C1 177.0(2)
C4 C5 C6 N1 -177.3(2)
C4 C5 C6 C1 0.8(3)
C2 C1 C6 N1 176.78(18)
C7 C1 C6 N1 -0.2(2)
C2 C1 C6 C5 -1.7(3)
C7 C1 C6 C5 -178.7(2)
C2 C1 C7 C8 -175.9(2)
C6 C1 C7 C8 0.3(2)
C2 C1 C7 C9 3.8(4)
C6 C1 C7 C9 -179.96(19)
C1 C7 C8 N1 -0.4(2)
C9 C7 C8 N1 179.94(18)
C1 C7 C8 C21 -179.3(2)
C9 C7 C8 C21 1.0(4)
C6 N1 C8 C7 0.2(2)
C22 N1 C8 C7 -176.7(2)
C6 N1 C8 C21 179.3(2)
C22 N1 C8 C21 2.3(3)
C8 C7 C9 C13 56.8(3)
C1 C7 C9 C13 -122.9(3)
C8 C7 C9 C10 -116.7(2)
C1 C7 C9 C10 63.6(3)
C13 C9 C10 F2 134.6(2)
C7 C9 C10 F2 -50.8(3)
C13 C9 C10 F1 -107.4(2)
C7 C9 C10 F1 67.1(3)
C13 C9 C10 C11 10.4(3)
C7 C9 C10 C11 -175.1(2)
F2 C10 C11 F3 91.1(3)
F1 C10 C11 F3 -23.9(3)
C9 C10 C11 F3 -143.2(3)
F2 C10 C11 F4 -26.9(3)
F1 C10 C11 F4 -141.9(2)
C9 C10 C11 F4 98.8(2)
F2 C10 C11 C12 -142.6(2)
F1 C10 C11 C12 102.4(2)
C9 C10 C11 C12 -16.9(3)
F3 C11 C12 F6 -93.8(3)
F4 C11 C12 F6 25.2(3)
C10 C11 C12 F6 140.1(2)
F3 C11 C12 F5 22.8(3)
F4 C11 C12 F5 141.8(2)
C10 C11 C12 F5 -103.3(2)
F3 C11 C12 C13 143.5(2)
F4 C11 C12 C13 -97.5(2)
C10 C11 C12 C13 17.4(3)
C7 C9 C13 C14 4.6(4)
C10 C9 C13 C14 178.6(2)
C7 C9 C13 C12 -173.2(2)
C10 C9 C13 C12 0.8(3)
F6 C12 C13 C9 -133.2(2)
F5 C12 C13 C9 107.1(2)
C11 C12 C13 C9 -11.8(3)
F6 C12 C13 C14 48.9(3)
F5 C12 C13 C14 -70.8(3)
C11 C12 C13 C14 170.2(2)
C9 C13 C14 C18 49.3(3)
C12 C13 C14 C18 -133.1(2)
C9 C13 C14 C15 -131.0(3)
C12 C13 C14 C15 46.6(3)
C18 C14 C15 C16 -2.0(4)
C13 C14 C15 C16 178.3(2)
C14 C15 C16 C17 0.2(4)
C15 C16 C17 C19 1.2(4)
C20 O1 C18 C14 -167.2(3)
C20 O1 C18 C19 14.2(4)
C15 C14 C18 O1 -176.2(2)
C13 C14 C18 O1 3.6(3)
C15 C14 C18 C19 2.4(3)
C13 C14 C18 C19 -177.8(2)
C16 C17 C19 C18 -0.7(4)
O1 C18 C19 C17 177.4(2)
C14 C18 C19 C17 -1.1(3)
